data_4339722
loop_
_publ_author_name
'Verdejo, Bego\~na'
'Ferrer, Armando'
'Blasco, Salvador'
'Castillo, Carmen Esther'
'Gonz\'alez, Jorge'
'Latorre, Julio'
'M\'a\~nez, M Angeles'
'Basallote, Manuel Garc\'ia'
'Soriano, Conxa'
'Garc\'ia-Espa\~na, Enrique'

_publ_section_title
;
 Hydrogen and copper ion-induced molecular reorganizations in
 scorpionand-like ligands. A potentiometric, mechanistic, and solid-state
 study.
;
_journal_issue 14
_journal_name_full 'Inorganic chemistry'
_journal_page_first 5707
_journal_page_last 5719
_journal_paper_doi 10.1021/ic700643n
_journal_volume 46
_journal_year 2007
_chemical_formula_sum 'C13 H24 Cl2 Cu N5 O8.5'
_chemical_formula_weight 520.81
_chemical_name_systematic
;
 ?
;
_space_group_IT_number 14
_symmetry_space_group_name_Hall '-P 2ybc'
_symmetry_space_group_name_H-M 'P 1 21/c 1'
_atom_sites_solution_hydrogens geom
_atom_sites_solution_primary direct
_atom_sites_solution_secondary difmap
_audit_conform_dict_location ftp://ftp.iucr.org/pub/cif_core.dic
_audit_conform_dict_name cif_core.dic
_audit_conform_dict_version 2.3
_audit_creation_date 2007-02-19T13:09:40-00:00
_audit_creation_method 'WinGX routine CIF_UPDATE'
_cell_angle_alpha 90.000(5)
_cell_angle_beta 124.420(5)
_cell_angle_gamma 90.000(5)
_cell_formula_units_Z 8
_cell_length_a 12.447(5)
_cell_length_b 19.152(5)
_cell_length_c 20.390(5)
_cell_measurement_temperature 293(2)
_cell_volume 4010(2)
_computing_structure_refinement 'SHELXL-97 (Sheldrick, 1997)'
_diffrn_ambient_temperature 293(2)
_diffrn_measured_fraction_theta_full 0.997
_diffrn_measured_fraction_theta_max 0.997
_diffrn_radiation_monochromator graphite
_diffrn_radiation_type MoK\a
_diffrn_radiation_wavelength 0.71069
_diffrn_reflns_av_R_equivalents 0.0837
_diffrn_reflns_av_unetI/netI 0.125
_diffrn_reflns_limit_h_max 14
_diffrn_reflns_limit_h_min -14
_diffrn_reflns_limit_k_max 20
_diffrn_reflns_limit_k_min -22
_diffrn_reflns_limit_l_max 23
_diffrn_reflns_limit_l_min -23
_diffrn_reflns_number 12285
_diffrn_reflns_theta_full 24.73
_diffrn_reflns_theta_max 24.73
_diffrn_reflns_theta_min 1.61
_exptl_absorpt_coefficient_mu 1.412
_exptl_absorpt_correction_type none
_exptl_crystal_density_diffrn 1.725
_exptl_crystal_density_method 'not measured'
_exptl_crystal_F_000 2144
_refine_diff_density_max 0.946
_refine_diff_density_min -1.838
_refine_diff_density_rms 0.231
_refine_ls_extinction_method none
_refine_ls_goodness_of_fit_ref 1.239
_refine_ls_hydrogen_treatment mixed
_refine_ls_matrix_type full
_refine_ls_number_parameters 564
_refine_ls_number_reflns 6824
_refine_ls_number_restraints 0
_refine_ls_restrained_S_all 1.239
_refine_ls_R_factor_all 0.171
_refine_ls_R_factor_gt 0.0724
_refine_ls_shift/su_max 13.777
_refine_ls_shift/su_mean 0.188
_refine_ls_structure_factor_coef Fsqd
_refine_ls_weighting_details 'calc w=1/[\s^2^(Fo^2^)+(0.1000P)^2^+0.0000P] where P=(Fo^2^+2Fc^2^)/3'
_refine_ls_weighting_scheme calc
_refine_ls_wR_factor_gt 0.1764
_refine_ls_wR_factor_ref 0.2417
_reflns_number_gt 3426
_reflns_number_total 6824
_reflns_threshold_expression >2sigma(I)
_cod_data_source_file ic700643n-file001.cif
_cod_data_source_block shelxl
_cod_database_code 4339722

loop_
_symmetry_equiv_pos_as_xyz
'x, y, z'
'-x, y+1/2, -z+1/2'
'-x, -y, -z'
'x, -y-1/2, z-1/2'

loop_
_atom_site_label
_atom_site_type_symbol
_atom_site_fract_x
_atom_site_fract_y
_atom_site_fract_z
_atom_site_U_iso_or_equiv
_atom_site_adp_type
_atom_site_occupancy
_atom_site_symmetry_multiplicity
_atom_site_calc_flag
_atom_site_refinement_flags
_atom_site_disorder_assembly
_atom_site_disorder_group
Cl1 Cl 0.7211(3) 0.09435(16) 0.63020(16) 0.0580(8) Uani 1 1 d . A 1
O11 O 0.8415(8) 0.0691(5) 0.6465(5) 0.081(3) Uani 1 1 d . A 1
O12 O 0.7286(10) 0.1656(5) 0.6517(6) 0.093(3) Uani 1 1 d . A 1
013 O 0.6284(10) 0.0915(6) 0.5457(6) 0.129(4) Uani 1 1 d . A 1
O14 O 0.6813(12) 0.0543(6) 0.6699(9) 0.147(5) Uani 1 1 d . A 1
Cl2 Cl -0.0920(3) 0.19506(19) 0.33101(17) 0.0664(9) Uani 1 1 d . B 1
O21 O -0.2265(10) 0.1908(6) 0.2728(6) 0.126(4) Uani 1 1 d . B 1
O22 O -0.0562(11) 0.1696(6) 0.4050(5) 0.115(4) Uani 1 1 d . B 1
O23 O -0.0360(12) 0.1488(6) 0.3047(6) 0.128(4) Uani 1 1 d . B 1
O24 O -0.0407(12) 0.2620(6) 0.3377(6) 0.129(4) Uani 1 1 d . B 1
Cl3 Cl 0.3369(3) 0.29536(15) 0.79755(16) 0.0552(8) Uani 1 1 d . C 1
O31 O 0.2978(10) 0.2944(5) 0.7159(6) 0.102(3) Uani 1 1 d . C 1
O32 O 0.2798(12) 0.3523(6) 0.8044(6) 0.128(4) Uani 1 1 d . C 1
O33 O 0.2965(10) 0.2336(5) 0.8141(6) 0.104(3) Uani 1 1 d . C 1
O34 O 0.4705(10) 0.2962(6) 0.8470(7) 0.150(6) Uani 1 1 d . C 1
Cl4 Cl 0.6738(3) 0.52608(16) 0.40396(16) 0.0581(8) Uani 1 1 d . D 1
O41 O 0.7192(7) 0.4776(5) 0.3720(5) 0.082(3) Uani 1 1 d . D 1
O42 O 0.7739(9) 0.5713(6) 0.4599(6) 0.122(4) Uani 1 1 d . D 1
O43 O 0.5624(9) 0.5626(5) 0.3423(5) 0.085(3) Uani 1 1 d . D 1
O44 O 0.6309(10) 0.4876(6) 0.4449(5) 0.107(3) Uani 1 1 d . D 1
Cu1 Cu 0.89628(12) 0.34417(7) 0.63980(7) 0.0448(4) Uani 1 1 d . E 1
N5A N 0.8484(9) 0.4409(5) 0.6408(5) 0.049(2) Uani 1 1 d . E 1
C11A C 0.7280(12) 0.4546(7) 0.6223(6) 0.056(3) Uani 1 1 d . E 1
C12A C 0.6926(14) 0.5219(7) 0.6240(6) 0.064(3) Uani 1 1 d . E 1
H12A H 0.6106 0.5317 0.6127 0.11(5) Uiso 1 1 calc R E 1
C13A C 0.7821(15) 0.5757(8) 0.6430(6) 0.071(4) Uani 1 1 d . E 1
H13A H 0.7602 0.6217 0.645 0.20(9) Uiso 1 1 calc R E 1
C14A C 0.9042(14) 0.5599(7) 0.6589(6) 0.068(4) Uani 1 1 d . E 1
H14A H 0.9629 0.5955 0.6698 0.11(5) Uiso 1 1 calc R E 1
C15A C 0.9376(12) 0.4907(6) 0.6585(6) 0.055(3) Uani 1 1 d . E 1
N1A N 1.0384(8) 0.3935(5) 0.6334(5) 0.057(3) Uani 1 1 d . E 1
N2A N 0.8439(9) 0.2968(5) 0.5277(5) 0.052(2) Uani 1 1 d . E 1
N3A N 0.7006(8) 0.3267(5) 0.5969(5) 0.053(2) Uani 1 1 d . E 1
N4A N 0.9741(8) 0.2472(5) 0.6842(5) 0.055(2) Uani 1 1 d . E 1
C1A C 1.0611(11) 0.4630(6) 0.6712(8) 0.071(4) Uani 1 1 d . E 1
H100 H 1.1277 0.4592 0.7277 0.08(4) Uiso 1 1 calc R E 1
H101 H 1.0919 0.4953 0.6486 0.09(4) Uiso 1 1 calc R E 1
C2A C 0.9732(12) 0.4013(7) 0.5464(7) 0.067(4) Uani 1 1 d . E 1
H200 H 1.0333 0.4216 0.5358 0.09(4) Uiso 1 1 calc R E 1
H201 H 0.8991 0.4323 0.525 0.03(3) Uiso 1 1 calc R E 1
C3A C 0.9281(14) 0.3307(7) 0.5066(8) 0.072(4) Uani 1 1 d . E 1
H300 H 0.8798 0.3363 0.4494 0.09(4) Uiso 1 1 calc R E 1
H301 H 1.0031 0.3013 0.5236 0.11(5) Uiso 1 1 calc R E 1
C4A C 0.7059(11) 0.3140(7) 0.4752(6) 0.067(4) Uani 1 1 d . E 1
H400 H 0.6665 0.2871 0.4265 0.07(3) Uiso 1 1 calc R E 1
H401 H 0.6961 0.3632 0.4614 0.04(3) Uiso 1 1 calc R E 1
C5A C 0.6350(10) 0.2979(7) 0.5164(6) 0.064(3) Uani 1 1 d . E 1
H500 H 0.5473 0.3166 0.484 0.06(3) Uiso 1 1 calc R E 1
H501 H 0.6281 0.2476 0.519 0.04(3) Uiso 1 1 calc R E 1
C6A C 0.6424(12) 0.3923(7) 0.6019(8) 0.069(4) Uani 1 1 d . E 1
H600 H 0.6238 0.3868 0.6418 0.03(2) Uiso 1 1 calc R E 1
H601 H 0.5604 0.4005 0.5512 0.06(3) Uiso 1 1 calc R E 1
C7A C 0.8721(12) 0.2221(6) 0.5423(7) 0.066(3) Uani 1 1 d . E 1
H700 H 0.8887 0.2031 0.5047 0.11(4) Uiso 1 1 calc R E 1
H701 H 0.7978 0.1978 0.5351 0.05(3) Uiso 1 1 calc R E 1
C8A C 0.9899(12) 0.2113(7) 0.6260(7) 0.066(3) Uani 1 1 d . E 1
H800 H 1.0026 0.1618 0.6379 0.05(3) Uiso 1 1 calc R E 1
H801 H 1.0666 0.2292 0.6304 0.04(3) Uiso 1 1 calc R E 1
Cu2 Cu 0.43710(12) 0.05781(6) 0.62666(6) 0.0404(4) Uani 1 1 d . F 1
N1B N 0.2973(8) 0.0363(5) 0.5049(4) 0.049(2) Uani 1 1 d . F 1
N2B N 0.2639(8) 0.0491(5) 0.6325(4) 0.046(2) Uani 1 1 d . F 1
N3B N 0.5213(8) 0.1117(5) 0.7350(4) 0.046(2) Uani 1 1 d . F 1
N4B N 0.4741(8) -0.0393(4) 0.6699(5) 0.051(2) Uani 1 1 d . F 1
N5B N 0.4115(8) 0.1522(4) 0.5860(4) 0.038(2) Uani 1 1 d . F 1
C11B C 0.4546(10) 0.2061(5) 0.6368(6) 0.045(3) Uani 1 1 d . F 1
C12B C 0.4168(13) 0.2717(6) 0.6089(7) 0.067(4) Uani 1 1 d . F 1
H12B H 0.4436 0.3091 0.6439 0.03(2) Uiso 1 1 calc R F 1
C13B C 0.3393(14) 0.2827(7) 0.5292(9) 0.074(4) Uani 1 1 d . F 1
H13B H 0.3151 0.3281 0.5101 0.08(4) Uiso 1 1 calc R F 1
C14B C 0.2969(12) 0.2295(7) 0.4776(8) 0.066(3) Uani 1 1 d . F 1
H14B H 0.2435 0.2371 0.423 0.07(4) Uiso 1 1 calc R F 1
C15B C 0.3349(10) 0.1633(6) 0.5080(6) 0.048(3) Uani 1 1 d . F 1
C1B C 0.2988(11) 0.0970(6) 0.4598(6) 0.061(3) Uani 1 1 d . F 1
H102 H 0.2134 0.1024 0.4106 0.07(3) Uiso 1 1 calc R F 1
H103 H 0.3611 0.0885 0.4465 0.06(3) Uiso 1 1 calc R F 1
C2B C 0.1695(10) 0.0243(7) 0.4925(6) 0.057(3) Uani 1 1 d . F 1
H202 H 0.1581 -0.0253 0.4964 0.10(5) Uiso 1 1 calc R F 1
H203 H 0.1007 0.0396 0.4395 0.04(3) Uiso 1 1 calc R F 1
C3B C 0.1588(10) 0.0631(7) 0.5529(6) 0.062(3) Uani 1 1 d . F 1
H302 H 0.1558 0.1128 0.543 0.18(6) Uiso 1 1 calc R F 1
H303 H 0.0778 0.0502 0.5462 0.09(4) Uiso 1 1 calc R F 1
C4B C 0.2897(10) 0.1037(6) 0.6907(6) 0.048(3) Uani 1 1 d . F 1
H402 H 0.2353 0.0955 0.71 0.02(2) Uiso 1 1 calc R F 1
H403 H 0.2663 0.1488 0.6644 0.06(3) Uiso 1 1 calc R F 1
C5B C 0.4300(10) 0.1053(6) 0.7600(6) 0.051(3) Uani 1 1 d . F 1
H502 H 0.4433 0.1445 0.794 0.04(2) Uiso 1 1 calc R F 1
H503 H 0.4497 0.0629 0.7908 0.03(2) Uiso 1 1 calc R F 1
C6B C 0.5441(11) 0.1842(6) 0.7233(6) 0.051(3) Uani 1 1 d . F 1
H602 H 0.634 0.1895 0.7405 0.05(3) Uiso 1 1 calc R F 1
H603 H 0.5299 0.2146 0.7558 0.06(3) Uiso 1 1 calc R F 1
C7B C 0.2652(12) -0.0219(6) 0.6589(7) 0.059(3) Uani 1 1 d . F 1
H702 H 0.1765 -0.0393 0.6292 0.08(4) Uiso 1 1 calc R F 1
H703 H 0.2963 -0.0204 0.7146 0.014(19) Uiso 1 1 calc R F 1
C8B C 0.3476(10) -0.0718(5) 0.6494(6) 0.061(3) Uani 1 1 d . F 1
H802 H 0.3671 -0.1119 0.6835 0.03(2) Uiso 1 1 calc R F 1
H803 H 0.299 -0.0882 0.5948 0.03(3) Uiso 1 1 calc R F 1
O1W O 0.0658(10) 0.4066(5) -0.0053(6) 0.271(6) Uiso 1 1 d R F 2
H1WA H -0.0059 0.4046 0 1.9(4) Uiso 1 1 d R F 2
H1WB H 0.0499 0.4046 -0.0573 2.0(6) Uiso 1 1 d R F 2

loop_
_atom_site_aniso_label
_atom_site_aniso_U_11
_atom_site_aniso_U_22
_atom_site_aniso_U_33
_atom_site_aniso_U_23
_atom_site_aniso_U_13
_atom_site_aniso_U_12
Cl1 0.0498(19) 0.055(2) 0.0682(18) -0.0094(15) 0.0330(15) -0.0023(15)
O11 0.055(5) 0.102(7) 0.087(6) -0.011(5) 0.041(4) 0.004(5)
O12 0.111(8) 0.059(7) 0.141(8) -0.033(6) 0.090(7) -0.025(5)
013 0.081(7) 0.146(11) 0.093(7) -0.045(7) 0.009(6) 0.030(7)
O14 0.162(11) 0.104(9) 0.275(15) 0.100(10) 0.184(12) 0.064(8)
Cl2 0.071(2) 0.070(2) 0.0585(18) 0.0090(16) 0.0368(17) 0.0067(18)
O21 0.074(8) 0.150(11) 0.126(8) 0.043(8) 0.039(7) 0.013(7)
O22 0.168(11) 0.107(9) 0.068(6) 0.018(5) 0.066(6) -0.001(7)
O23 0.152(10) 0.141(11) 0.103(8) 0.006(7) 0.080(8) 0.052(9)
O24 0.171(11) 0.078(8) 0.119(8) 0.004(6) 0.071(8) -0.041(8)
Cl3 0.0509(18) 0.0456(19) 0.0655(18) -0.0023(14) 0.0307(15) 0.0009(15)
O31 0.134(9) 0.112(9) 0.097(7) 0.013(6) 0.087(6) 0.013(7)
O32 0.175(11) 0.097(9) 0.117(8) 0.007(6) 0.086(8) 0.075(8)
O33 0.152(10) 0.071(7) 0.113(7) -0.013(6) 0.091(7) -0.047(6)
O34 0.060(7) 0.129(11) 0.169(10) 0.068(9) 0.009(7) -0.015(7)
Cl4 0.0491(18) 0.064(2) 0.0577(16) -0.0143(16) 0.0280(15) -0.0022(16)
O41 0.065(5) 0.093(7) 0.089(6) -0.045(5) 0.045(5) 0.001(5)
O42 0.072(7) 0.135(10) 0.142(9) -0.096(8) 0.050(6) -0.036(6)
O43 0.083(7) 0.066(6) 0.078(5) -0.004(5) 0.030(5) 0.010(5)
O44 0.105(8) 0.144(10) 0.091(6) 0.024(6) 0.067(6) 0.010(7)
Cu1 0.0385(8) 0.0430(8) 0.0502(7) -0.0028(6) 0.0233(6) 0.0008(6)
N5A 0.060(6) 0.040(6) 0.045(5) -0.003(4) 0.029(5) 0.005(5)
C11A 0.059(8) 0.069(10) 0.052(6) 0.009(6) 0.038(6) 0.019(7)
C12A 0.079(10) 0.053(9) 0.068(7) 0.012(7) 0.047(7) 0.023(8)
C13A 0.098(12) 0.065(10) 0.049(7) 0.008(6) 0.041(7) 0.026(9)
C14A 0.082(10) 0.049(9) 0.057(7) -0.013(6) 0.030(7) -0.014(8)
C15A 0.063(8) 0.042(8) 0.049(6) -0.010(6) 0.024(6) -0.001(7)
N1A 0.044(6) 0.051(7) 0.068(6) -0.007(5) 0.026(5) -0.010(5)
N2A 0.063(7) 0.045(6) 0.058(5) -0.012(5) 0.040(5) -0.010(5)
N3A 0.043(5) 0.051(6) 0.066(6) -0.008(5) 0.031(5) -0.004(5)
N4A 0.053(6) 0.046(6) 0.067(6) 0.002(5) 0.035(5) 0.011(5)
C1A 0.047(8) 0.051(9) 0.092(10) 0.006(7) 0.026(8) -0.007(6)
C2A 0.061(9) 0.078(10) 0.076(9) 0.016(8) 0.048(7) 0.006(8)
C3A 0.080(10) 0.083(11) 0.076(9) -0.007(8) 0.058(8) -0.009(9)
C4A 0.072(9) 0.071(10) 0.036(6) -0.007(6) 0.017(6) -0.014(7)
C5A 0.038(7) 0.070(10) 0.071(8) 0.002(7) 0.022(6) -0.004(6)
C6A 0.065(9) 0.074(10) 0.093(10) 0.003(7) 0.061(9) 0.010(8)
C7A 0.075(9) 0.060(9) 0.087(9) -0.023(7) 0.061(8) -0.015(7)
C8A 0.050(8) 0.047(9) 0.102(10) -0.001(7) 0.043(7) 0.005(6)
Cu2 0.0457(8) 0.0345(8) 0.0452(7) -0.0024(6) 0.0282(6) -0.0002(6)
N1B 0.055(6) 0.047(6) 0.044(4) -0.005(4) 0.027(4) -0.008(5)
N2B 0.041(5) 0.048(6) 0.053(5) -0.004(4) 0.029(4) -0.002(4)
N3B 0.046(5) 0.052(6) 0.044(5) -0.006(4) 0.028(4) -0.003(4)
N4B 0.059(6) 0.035(5) 0.069(6) 0.004(4) 0.042(5) 0.005(4)
N5B 0.047(5) 0.034(5) 0.042(5) -0.003(4) 0.030(4) 0.001(4)
C11B 0.058(7) 0.033(7) 0.059(7) -0.006(6) 0.043(6) -0.008(6)
C12B 0.110(11) 0.031(7) 0.072(8) -0.012(7) 0.059(8) -0.012(7)
C13B 0.122(12) 0.033(8) 0.098(11) 0.017(8) 0.080(10) 0.012(8)
C14B 0.083(9) 0.056(9) 0.068(8) 0.021(7) 0.048(7) 0.018(7)
C15B 0.048(7) 0.054(8) 0.047(6) 0.007(6) 0.030(5) -0.002(6)
C1B 0.052(8) 0.083(10) 0.047(7) -0.004(7) 0.027(6) 0.003(7)
C2B 0.038(7) 0.071(10) 0.055(7) -0.014(6) 0.023(6) -0.002(6)
C3B 0.031(7) 0.079(10) 0.049(6) 0.006(6) 0.005(5) 0.011(6)
C4B 0.054(7) 0.043(7) 0.064(7) 0.004(6) 0.044(6) 0.012(6)
C5B 0.057(7) 0.056(8) 0.046(6) 0.000(6) 0.033(6) 0.004(6)
C6B 0.060(8) 0.040(7) 0.067(7) -0.018(6) 0.044(6) -0.014(6)
C7B 0.074(9) 0.044(8) 0.076(8) 0.005(6) 0.051(7) -0.005(7)
C8B 0.071(9) 0.050(8) 0.070(8) 0.004(7) 0.045(7) -0.001(7)

loop_
_atom_type_symbol
_atom_type_description
_atom_type_scat_dispersion_real
_atom_type_scat_dispersion_imag
_atom_type_scat_source
C C 0.0033 0.0016 'International Tables Vol C Tables 4.2.6.8 and 6.1.1.4'
H H 0 0 'International Tables Vol C Tables 4.2.6.8 and 6.1.1.4'
N N 0.0061 0.0033 'International Tables Vol C Tables 4.2.6.8 and 6.1.1.4'
O O 0.0106 0.006 'International Tables Vol C Tables 4.2.6.8 and 6.1.1.4'
Cl Cl 0.1484 0.1585 'International Tables Vol C Tables 4.2.6.8 and 6.1.1.4'
Cu Cu 0.3201 1.2651 'International Tables Vol C Tables 4.2.6.8 and 6.1.1.4'

loop_
_geom_angle_atom_site_label_1
_geom_angle_atom_site_label_2
_geom_angle_atom_site_label_3
_geom_angle
O14 Cl1 O12 109.4(7)
O14 Cl1 O11 110.5(6)
O12 Cl1 O11 112.2(6)
O14 Cl1 013 111.6(8)
O12 Cl1 013 106.0(6)
O11 Cl1 013 107.0(6)
O22 Cl2 O21 113.2(7)
O22 Cl2 O24 111.3(7)
O21 Cl2 O24 113.2(7)
O22 Cl2 O23 105.5(7)
O21 Cl2 O23 104.6(8)
O24 Cl2 O23 108.4(8)
O34 Cl3 O32 113.8(9)
O34 Cl3 O33 106.5(7)
O32 Cl3 O33 112.0(7)
O34 Cl3 O31 109.1(8)
O32 Cl3 O31 105.9(6)
O33 Cl3 O31 109.5(6)
O42 Cl4 O41 111.9(6)
O42 Cl4 O44 107.2(7)
O41 Cl4 O44 107.9(6)
O42 Cl4 O43 112.7(6)
O41 Cl4 O43 111.0(5)
O44 Cl4 O43 105.7(6)
N5A Cu1 N4A 157.8(3)
N5A Cu1 N1A 81.0(4)
N4A Cu1 N1A 103.5(4)
N5A Cu1 N3A 82.3(4)
N4A Cu1 N3A 100.8(4)
N1A Cu1 N3A 151.3(4)
N5A Cu1 N2A 119.5(3)
N4A Cu1 N2A 82.7(3)
N1A Cu1 N2A 83.3(3)
N3A Cu1 N2A 84.7(3)
C11A N5A C15A 123.7(10)
C11A N5A Cu1 118.7(8)
C15A N5A Cu1 117.6(8)
N5A C11A C12A 119.9(12)
N5A C11A C6A 115.4(11)
C12A C11A C6A 124.7(12)
C11A C12A C13A 118.8(13)
C12A C13A C14A 119.7(13)
C15A C14A C13A 119.7(13)
N5A C15A C14A 118.1(12)
N5A C15A C1A 113.9(10)
C14A C15A C1A 127.9(12)
C2A N1A C1A 110.3(9)
C2A N1A Cu1 102.2(6)
C1A N1A Cu1 107.1(7)
C4A N2A C3A 114.8(10)
C4A N2A C7A 114.7(9)
C3A N2A C7A 111.0(10)
C4A N2A Cu1 101.8(6)
C3A N2A Cu1 106.2(7)
C7A N2A Cu1 107.3(6)
C5A N3A C6A 114.3(9)
C5A N3A Cu1 108.0(6)
C6A N3A Cu1 109.5(7)
C8A N4A Cu1 108.1(7)
C15A C1A N1A 110.5(9)
N1A C2A C3A 109.8(10)
N2A C3A C2A 110.1(10)
N2A C4A C5A 110.6(9)
N3A C5A C4A 113.7(9)
N3A C6A C11A 113.3(10)
N2A C7A C8A 109.3(9)
N4A C8A C7A 111.1(9)
N5B Cu2 N4B 176.6(3)
N5B Cu2 N3B 81.7(3)
N4B Cu2 N3B 98.0(3)
N5B Cu2 N1B 81.5(3)
N4B Cu2 N1B 99.7(3)
N3B Cu2 N1B 156.7(3)
N5B Cu2 N2B 99.4(3)
N4B Cu2 N2B 84.0(3)
N3B Cu2 N2B 84.5(3)
N1B Cu2 N2B 82.5(3)
C2B N1B C1B 113.8(9)
C2B N1B Cu2 108.8(6)
C1B N1B Cu2 106.4(6)
C4B N2B C7B 114.3(8)
C4B N2B C3B 115.2(9)
C7B N2B C3B 114.1(9)
C4B N2B Cu2 102.2(6)
C7B N2B Cu2 106.3(6)
C3B N2B Cu2 102.6(7)
C6B N3B C5B 112.9(8)
C6B N3B Cu2 108.7(6)
C5B N3B Cu2 107.2(6)
C8B N4B Cu2 108.5(6)
C15B N5B C11B 120.2(9)
C15B N5B Cu2 119.6(7)
C11B N5B Cu2 119.4(6)
N5B C11B C12B 119.9(10)
N5B C11B C6B 113.3(9)
C12B C11B C6B 126.8(10)
C11B C12B C13B 119.5(11)
C12B C13B C14B 121.3(12)
C15B C14B C13B 117.7(11)
N5B C15B C14B 121.3(11)
N5B C15B C1B 113.1(9)
C14B C15B C1B 125.6(10)
N1B C1B C15B 110.9(8)
N1B C2B C3B 111.5(9)
N2B C3B C2B 113.0(9)
N2B C4B C5B 112.3(8)
N3B C5B C4B 112.6(8)
N3B C6B C11B 111.6(8)
N2B C7B C8B 114.4(9)
N4B C8B C7B 112.5(8)

loop_
_geom_bond_atom_site_label_1
_geom_bond_atom_site_label_2
_geom_bond_distance
Cl1 O14 1.394(10)
Cl1 O12 1.420(9)
Cl1 O11 1.424(8)
Cl1 013 1.434(9)
Cl2 O22 1.398(9)
Cl2 O21 1.404(10)
Cl2 O24 1.404(10)
Cl2 O23 1.407(10)
Cl3 O34 1.373(10)
Cl3 O32 1.351(9)
Cl3 O33 1.399(9)
Cl3 O31 1.446(9)
Cl4 O42 1.413(9)
Cl4 O41 1.421(8)
Cl4 O44 1.425(10)
Cl4 O43 1.422(9)
Cu1 N5A 1.950(9)
Cu1 N4A 2.052(9)
Cu1 N1A 2.074(9)
Cu1 N3A 2.097(9)
Cu1 N2A 2.189(8)
N5A C11A 1.348(14)
N5A C15A 1.348(14)
C11A C12A 1.369(16)
C11A C6A 1.494(16)
C12A C13A 1.402(18)
C13A C14A 1.396(18)
C14A C15A 1.391(16)
C15A C1A 1.503(16)
N1A C2A 1.483(14)
N1A C1A 1.483(14)
N2A C4A 1.458(13)
N2A C3A 1.488(14)
N2A C7A 1.464(14)
N3A C5A 1.467(13)
N3A C6A 1.483(14)
N4A C8A 1.477(14)
C2A C3A 1.512(16)
C4A C5A 1.554(15)
C7A C8A 1.509(16)
Cu2 N5B 1.938(8)
Cu2 N4B 1.997(8)
Cu2 N3B 2.104(8)
Cu2 N1B 2.116(8)
Cu2 N2B 2.231(8)
N1B C2B 1.480(13)
N1B C1B 1.490(14)
N2B C4B 1.475(12)
N2B C7B 1.458(13)
N2B C3B 1.421(12)
N3B C6B 1.465(13)
N3B C5B 1.490(12)
N4B C8B 1.517(12)
N5B C15B 1.330(12)
N5B C11B 1.341(12)
C11B C12B 1.350(15)
C11B C6B 1.518(14)
C12B C13B 1.357(16)
C13B C14B 1.341(16)
C14B C15B 1.372(15)
C15B C1B 1.510(15)
C2B C3B 1.507(15)
C4B C5B 1.502(13)
C7B C8B 1.494(14)
